data_4131289
loop_
_publ_author_name
'de Orbe, M. Elena'
'Amen\'os, Laura'
'Kirillova, Mariia S.'
'Wang, Yahui'
'L\'opez-Carrillo, Ver\'onica'
'Maseras, Feliu'
'Echavarren, Antonio M.'

_publ_section_title
;
 Cyclobutene vs 1,3-Diene Formation in the Gold-Catalyzed Reaction of
 Alkynes with Alkenes: The Complete Mechanistic Picture.
;
_journal_issue 30
_journal_name_full 'Journal of the American Chemical Society'
_journal_page_first 10302
_journal_page_last 10311
_journal_paper_doi 10.1021/jacs.7b03005
_journal_volume 139
_journal_year 2017
_chemical_formula_sum 'C16 H19 Br'
_chemical_formula_weight 291.22
_space_group_IT_number 2
_space_group_name_Hall '-P 1'
_space_group_name_H-M_alt 'P -1'
_symmetry_cell_setting triclinic
_symmetry_space_group_name_H-M 'P -1'
_atom_sites_solution_hydrogens geom
_audit_creation_method SHELXL-2014/7
_cell_angle_alpha 88.022(3)
_cell_angle_beta 86.294(3)
_cell_angle_gamma 75.705(3)
_cell_formula_units_Z 2
_cell_length_a 7.3559(3)
_cell_length_b 8.7429(3)
_cell_length_c 10.5801(4)
_cell_measurement_reflns_used 10305
_cell_measurement_temperature 100(2)
_cell_measurement_theta_max 30.748
_cell_measurement_theta_min 2.404
_cell_volume 657.86(4)
_computing_cell_refinement 'CrysAlisPro 1.171.38.37f (Rigaku OD, 2015)'
_computing_data_collection 'CrystalClear-SM Expert 2.1 b29. Rigaku 2013'
_computing_data_reduction 'CrysAlisPro 1.171.38.37f (Rigaku OD, 2015)'
_computing_molecular_graphics
;
 SHELXle: C.B. Huebschle, G.M. Sheldrick & B. Dittrich
 J.Appl.Cryst. (2011) 44, 1281-1284.
;
_computing_publication_material 'XCIF, SHELXL-2014/7 (Sheldrick, 2014)'
_computing_structure_refinement 'SHELXL-2014/7 (Sheldrick, 2014)'
_computing_structure_solution 'SHELXT V2014/4 (Sheldrick 2014)'
_diffrn_ambient_temperature 100(2)
_diffrn_detector_area_resol_mean 5.8140
_diffrn_detector_type 'PILATUS 200K'
_diffrn_measured_fraction_theta_full 0.999
_diffrn_measured_fraction_theta_max 0.885
_diffrn_measurement_device_type '1/4chi goniometer'
_diffrn_measurement_method
;
 Fullsphere data collection, phi and omega scans
;
_diffrn_measurement_specimen_support 'magnetic support with MicroMount'
_diffrn_radiation_monochromator 'Confocal Max Flux optic'
_diffrn_radiation_type MoK\a
_diffrn_radiation_wavelength 0.7107
_diffrn_reflns_av_R_equivalents 0.0388
_diffrn_reflns_av_unetI/netI 0.0406
_diffrn_reflns_Laue_measured_fraction_full 0.999
_diffrn_reflns_Laue_measured_fraction_max 0.885
_diffrn_reflns_limit_h_max 9
_diffrn_reflns_limit_h_min -10
_diffrn_reflns_limit_k_max 11
_diffrn_reflns_limit_k_min -12
_diffrn_reflns_limit_l_max 14
_diffrn_reflns_limit_l_min -14
_diffrn_reflns_number 10305
_diffrn_reflns_point_group_measured_fraction_full 0.999
_diffrn_reflns_point_group_measured_fraction_max 0.885
_diffrn_reflns_theta_full 25.242
_diffrn_reflns_theta_max 30.748
_diffrn_reflns_theta_min 2.404
_diffrn_source 'Microfocus rotating anode X-ray tube'
_diffrn_source_current 24
_diffrn_source_power 50
_diffrn_source_size '0.2 mm x 0.2 mm fine focus'
_diffrn_source_type 'Rigaku MicroMax-007HF'
_exptl_absorpt_coefficient_mu 3.100
_exptl_absorpt_correction_T_max 0.941
_exptl_absorpt_correction_T_min 0.724
_exptl_absorpt_correction_type multi-scan
_exptl_absorpt_process_details
; 
 CrystalClear-SM Expert 2.1 b29 (Rigaku, 2013)
;
_exptl_crystal_colour colourless
_exptl_crystal_density_diffrn 1.470
_exptl_crystal_description block
_exptl_crystal_F_000 300
_exptl_crystal_size_max 0.10
_exptl_crystal_size_mid 0.08
_exptl_crystal_size_min 0.02
_refine_diff_density_max 1.803
_refine_diff_density_min -1.222
_refine_diff_density_rms 0.131
_refine_ls_extinction_method none
_refine_ls_goodness_of_fit_ref 1.058
_refine_ls_hydrogen_treatment constr
_refine_ls_matrix_type full
_refine_ls_number_parameters 154
_refine_ls_number_reflns 3631
_refine_ls_number_restraints 0
_refine_ls_restrained_S_all 1.058
_refine_ls_R_factor_all 0.0509
_refine_ls_R_factor_gt 0.0436
_refine_ls_shift/su_max 0.000
_refine_ls_shift/su_mean 0.000
_refine_ls_structure_factor_coef Fsqd
_refine_ls_weighting_details 'w=1/[\s^2^(Fo^2^)+(0.0822P)^2^] where P=(Fo^2^+2Fc^2^)/3'
_refine_ls_weighting_scheme calc
_refine_ls_wR_factor_gt 0.1145
_refine_ls_wR_factor_ref 0.1176
_reflns_Friedel_coverage 0.000
_reflns_number_gt 3134
_reflns_number_total 3631
_reflns_threshold_expression 'I > 2\s(I)'
_cod_data_source_file ja7b03005_si_003.cif
_cod_data_source_block M04-259aF1
_cod_depositor_comments
;
The following automatic conversions were performed:

data item '_exptl_absorpt_correction_type' value 'Multi-scan' was
changed to 'multi-scan' in accordance with the
/home/saulius/struct/COD-crude-data/automatic-downloads/DataCite-retrospective/ACS/depositions/lib/dictionaries/cif_core.dic
dictionary named 'cif_core.dic' version 2.4.2 last updated on
2011-04-26.

data item '_symmetry_cell_setting' value 'Triclinic' was changed to
'triclinic' in accordance with the
/home/saulius/struct/COD-crude-data/automatic-downloads/DataCite-retrospective/ACS/depositions/lib/dictionaries/cif_core.dic
dictionary named 'cif_core.dic' version 2.4.2 last updated on
2011-04-26.

Automatic conversion script
Id: cif_fix_values 6909 2019-04-08 15:41:33Z antanas 
;
_cod_original_sg_symbol_H-M P-1
_cod_database_code 4131289
_shelx_shelxl_version_number 2014/7
_shelx_space_group_comment
;
The symmetry employed for this shelxl refinement is uniquely defined
by the following loop, which should always be used as a source of
symmetry information in preference to the above space-group names.
They are only intended as comments.
;
_shelx_estimated_absorpt_t_min 0.747
_shelx_estimated_absorpt_t_max 0.941

loop_
_space_group_symop_operation_xyz
'x, y, z'
'-x, -y, -z'

loop_
_atom_site_label
_atom_site_type_symbol
_atom_site_fract_x
_atom_site_fract_y
_atom_site_fract_z
_atom_site_U_iso_or_equiv
_atom_site_adp_type
_atom_site_occupancy
_atom_site_site_symmetry_order
_atom_site_calc_flag
_atom_site_refinement_flags_posn
_atom_site_refinement_flags_adp
Br1 Br 0.18870(3) 0.07546(3) 0.31856(2) 0.02376(11) Uani 1 1 d . .
C1 C 0.2409(4) 0.1263(3) 0.0144(2) 0.0239(5) Uani 1 1 d . .
H1 H 0.3339 0.0805 0.0692 0.029 Uiso 1 1 calc R U
C2 C 0.2458(4) 0.1545(3) -0.1277(2) 0.0219(5) Uani 1 1 d . .
H2 H 0.2673 0.0541 -0.1716 0.026 Uiso 1 1 calc R U
C3 C 0.3820(4) 0.2490(3) -0.1816(3) 0.0246(5) Uani 1 1 d . .
H3A H 0.5059 0.1987 -0.1535 0.030 Uiso 1 1 calc R U
H3B H 0.3449 0.3534 -0.1456 0.030 Uiso 1 1 calc R U
C4 C 0.3970(4) 0.2678(3) -0.3253(2) 0.0228(5) Uani 1 1 d . .
H4A H 0.4101 0.1652 -0.3620 0.027 Uiso 1 1 calc R U
H4B H 0.5111 0.3012 -0.3491 0.027 Uiso 1 1 calc R U
C5 C 0.2316(4) 0.3852(3) -0.3848(2) 0.0218(5) Uani 1 1 d . .
H5A H 0.2100 0.4849 -0.3418 0.026 Uiso 1 1 calc R U
H5B H 0.2683 0.4036 -0.4726 0.026 Uiso 1 1 calc R U
C6 C 0.0465(4) 0.3356(3) -0.3807(2) 0.0236(5) Uani 1 1 d . .
H6A H 0.0713 0.2233 -0.3614 0.028 Uiso 1 1 calc R U
H6B H -0.0036 0.3531 -0.4640 0.028 Uiso 1 1 calc R U
C7 C -0.1032(4) 0.4240(3) -0.2829(2) 0.0243(5) Uani 1 1 d . .
H7A H -0.1339 0.5355 -0.3056 0.029 Uiso 1 1 calc R U
H7B H -0.2163 0.3868 -0.2877 0.029 Uiso 1 1 calc R U
C8 C -0.0443(4) 0.4048(3) -0.1454(2) 0.0229(5) Uani 1 1 d . .
H8A H 0.0539 0.4593 -0.1362 0.027 Uiso 1 1 calc R U
H8B H -0.1510 0.4534 -0.0894 0.027 Uiso 1 1 calc R U
C9 C 0.0271(4) 0.2312(3) -0.1064(2) 0.0219(5) Uani 1 1 d . .
H9 H -0.0466 0.1658 -0.1423 0.026 Uiso 1 1 calc R U
C10 C 0.0552(4) 0.1908(3) 0.0339(2) 0.0203(5) Uani 1 1 d . .
C11 C -0.0890(3) 0.2064(3) 0.1382(2) 0.0190(5) Uani 1 1 d . .
C12 C -0.2782(4) 0.2677(3) 0.1100(2) 0.0216(5) Uani 1 1 d . .
H12 H -0.3057 0.2984 0.0270 0.026 Uiso 1 1 calc R U
C13 C -0.4246(4) 0.2841(3) 0.2015(3) 0.0228(5) Uani 1 1 d . .
H13 H -0.5476 0.3260 0.1796 0.027 Uiso 1 1 calc R U
C14 C -0.3877(4) 0.2381(3) 0.3253(3) 0.0241(5) Uani 1 1 d . .
H14 H -0.4858 0.2486 0.3869 0.029 Uiso 1 1 calc R U
C15 C -0.2033(4) 0.1761(3) 0.3574(2) 0.0220(5) Uani 1 1 d . .
H15 H -0.1775 0.1439 0.4404 0.026 Uiso 1 1 calc R U
C16 C -0.0576(3) 0.1625(3) 0.2646(2) 0.0196(5) Uani 1 1 d . .

loop_
_atom_site_aniso_label
_atom_site_aniso_U_11
_atom_site_aniso_U_22
_atom_site_aniso_U_33
_atom_site_aniso_U_23
_atom_site_aniso_U_13
_atom_site_aniso_U_12
Br1 0.02108(15) 0.02397(16) 0.02249(16) 0.00393(10) -0.00285(10) 0.00141(10)
C1 0.0227(12) 0.0212(11) 0.0231(12) 0.0050(9) -0.0013(9) 0.0027(9)
C2 0.0227(12) 0.0137(10) 0.0251(13) -0.0006(9) 0.0000(9) 0.0031(9)
C3 0.0185(12) 0.0220(12) 0.0286(14) 0.0028(10) -0.0004(10) 0.0035(9)
C4 0.0182(12) 0.0203(11) 0.0256(13) 0.0031(9) 0.0014(9) 0.0025(9)
C5 0.0216(12) 0.0169(11) 0.0224(12) 0.0027(9) 0.0001(9) 0.0034(9)
C6 0.0263(13) 0.0182(11) 0.0232(13) 0.0013(9) -0.0055(10) 0.0013(9)
C7 0.0196(12) 0.0239(12) 0.0257(13) 0.0056(10) -0.0042(9) 0.0014(9)
C8 0.0235(12) 0.0172(11) 0.0241(13) 0.0014(9) -0.0001(10) 0.0016(9)
C9 0.0209(12) 0.0176(11) 0.0236(12) 0.0005(9) -0.0006(9) 0.0018(9)
C10 0.0201(12) 0.0165(10) 0.0213(12) 0.0027(9) -0.0019(9) 0.0010(9)
C11 0.0185(11) 0.0117(10) 0.0241(12) 0.0002(9) -0.0008(9) 0.0014(8)
C12 0.0211(12) 0.0176(11) 0.0230(12) 0.0021(9) -0.0020(9) 0.0010(9)
C13 0.0172(11) 0.0177(11) 0.0305(14) -0.0020(10) -0.0002(10) 0.0013(9)
C14 0.0237(13) 0.0182(11) 0.0273(13) -0.0050(10) 0.0065(10) -0.0006(9)
C15 0.0268(13) 0.0180(11) 0.0204(12) -0.0012(9) 0.0005(9) -0.0040(9)
C16 0.0189(11) 0.0123(10) 0.0252(12) -0.0008(9) -0.0005(9) 0.0006(8)

loop_
_atom_type_symbol
_atom_type_description
_atom_type_scat_dispersion_real
_atom_type_scat_dispersion_imag
_atom_type_scat_source
C C 0.0033 0.0016 'International Tables Vol C Tables 4.2.6.8 and 6.1.1.4'
H H 0.0000 0.0000 'International Tables Vol C Tables 4.2.6.8 and 6.1.1.4'
Br Br -0.2901 2.4595 'International Tables Vol C Tables 4.2.6.8 and 6.1.1.4'

loop_
_geom_angle_atom_site_label_1
_geom_angle_atom_site_label_2
_geom_angle_atom_site_label_3
_geom_angle
C10 C1 C2 95.4(2)
C1 C2 C3 116.3(2)
C1 C2 C9 85.25(19)
C3 C2 C9 122.0(2)
C2 C3 C4 116.4(2)
C3 C4 C5 116.0(2)
C6 C5 C4 116.1(2)
C5 C6 C7 114.1(2)
C8 C7 C6 114.6(2)
C9 C8 C7 112.0(2)
C10 C9 C8 118.3(2)
C10 C9 C2 85.73(18)
C8 C9 C2 117.4(2)
C1 C10 C11 138.1(2)
C1 C10 C9 93.6(2)
C11 C10 C9 127.9(2)
C16 C11 C12 115.9(2)
C16 C11 C10 126.0(2)
C12 C11 C10 118.1(2)
C13 C12 C11 122.4(2)
C14 C13 C12 119.9(2)
C13 C14 C15 119.7(2)
C14 C15 C16 119.6(2)
C15 C16 C11 122.5(2)
C15 C16 Br1 116.17(19)
C11 C16 Br1 121.36(18)

loop_
_geom_bond_atom_site_label_1
_geom_bond_atom_site_label_2
_geom_bond_distance
Br1 C16 1.900(2)
C1 C10 1.348(3)
C1 C2 1.514(4)
C2 C3 1.521(4)
C2 C9 1.587(3)
C3 C4 1.524(4)
C4 C5 1.538(3)
C5 C6 1.525(4)
C6 C7 1.539(4)
C7 C8 1.536(4)
C8 C9 1.530(3)
C9 C10 1.529(3)
C10 C11 1.465(3)
C11 C16 1.397(3)
C11 C12 1.410(3)
C12 C13 1.384(4)
C13 C14 1.381(4)
C14 C15 1.391(4)
C15 C16 1.391(4)

loop_
_geom_torsion_atom_site_label_1
_geom_torsion_atom_site_label_2
_geom_torsion_atom_site_label_3
_geom_torsion_atom_site_label_4
_geom_torsion
C10 C1 C2 C3 123.7(2)
C10 C1 C2 C9 0.1(2)
C1 C2 C3 C4 175.9(2)
C9 C2 C3 C4 -82.5(3)
C2 C3 C4 C5 74.7(3)
C3 C4 C5 C6 -69.8(3)
C4 C5 C6 C7 105.8(3)
C5 C6 C7 C8 -59.4(3)
C6 C7 C8 C9 -52.2(3)
C7 C8 C9 C10 -168.4(2)
C7 C8 C9 C2 91.0(3)
C1 C2 C9 C10 -0.12(18)
C3 C2 C9 C10 -118.3(2)
C1 C2 C9 C8 119.6(2)
C3 C2 C9 C8 1.5(3)
C2 C1 C10 C11 172.2(3)
C2 C1 C10 C9 -0.1(2)
C8 C9 C10 C1 -118.8(2)
C2 C9 C10 C1 0.1(2)
C8 C9 C10 C11 67.7(3)
C2 C9 C10 C11 -173.4(2)
C1 C10 C11 C16 7.2(5)
C9 C10 C11 C16 177.5(2)
C1 C10 C11 C12 -171.3(3)
C9 C10 C11 C12 -1.0(4)
C16 C11 C12 C13 0.1(3)
C10 C11 C12 C13 178.7(2)
C11 C12 C13 C14 -0.6(4)
C12 C13 C14 C15 0.2(4)
C13 C14 C15 C16 0.7(4)
C14 C15 C16 C11 -1.2(4)
C14 C15 C16 Br1 -179.74(18)
C12 C11 C16 C15 0.9(3)
C10 C11 C16 C15 -177.7(2)
C12 C11 C16 Br1 179.28(17)
C10 C11 C16 Br1 0.7(3)
